data_4067251
loop_
_publ_author_name
'MacLeod, K. Cory'
'Patrick, Brian O.'
'Smith, Kevin M.'

_publ_section_title
;
 Chromium-Catalyzed Radical Cyclization of Bromo and Chloro Acetals
;
_journal_issue 24
_journal_name_full Organometallics
_journal_page_first 6639
_journal_paper_doi 10.1021/om101068r
_journal_volume 29
_journal_year 2010
_chemical_formula_sum 'C34 H43 Cr N2 O2'
_chemical_formula_weight 563.70
_chemical_name_systematic
;
 ?
;
_space_group_IT_number 15
_symmetry_cell_setting monoclinic
_symmetry_space_group_name_Hall '-C 2yc'
_symmetry_space_group_name_H-M 'C 1 2/c 1'
_atom_sites_solution_hydrogens geom
_atom_sites_solution_primary direct
_atom_sites_solution_secondary difmap
_audit_creation_method SHELXL-97
_cell_angle_alpha 90.000(5)
_cell_angle_beta 91.591(5)
_cell_angle_gamma 90.000(5)
_cell_formula_units_Z 8
_cell_length_a 24.975(5)
_cell_length_b 15.317(5)
_cell_length_c 15.096(5)
_cell_measurement_reflns_used 9975
_cell_measurement_temperature 173(2)
_cell_measurement_theta_max 27.87
_cell_measurement_theta_min 2.66
_cell_volume 5773(3)
_computing_structure_refinement 'SHELXL-97 (Sheldrick, 1997)'
_diffrn_ambient_temperature 173(2)
_diffrn_measured_fraction_theta_full 0.997
_diffrn_measured_fraction_theta_max 0.997
_diffrn_measurement_device_type 'Bruker X8 APEX II'
_diffrn_measurement_method 'area detector'
_diffrn_radiation_monochromator graphite
_diffrn_radiation_source 'fine-focus sealed tube'
_diffrn_radiation_type MoK\a
_diffrn_radiation_wavelength 0.71069
_diffrn_reflns_av_R_equivalents 0.0328
_diffrn_reflns_av_sigmaI/netI 0.0242
_diffrn_reflns_limit_h_max 32
_diffrn_reflns_limit_h_min -32
_diffrn_reflns_limit_k_max 19
_diffrn_reflns_limit_k_min -20
_diffrn_reflns_limit_l_max 19
_diffrn_reflns_limit_l_min -13
_diffrn_reflns_number 39809
_diffrn_reflns_theta_full 27.91
_diffrn_reflns_theta_max 27.91
_diffrn_reflns_theta_min 1.56
_exptl_absorpt_coefficient_mu 0.430
_exptl_absorpt_correction_T_max 0.918
_exptl_absorpt_correction_T_min 0.815
_exptl_absorpt_correction_type multi-scan
_exptl_crystal_colour black
_exptl_crystal_density_diffrn 1.297
_exptl_crystal_density_method 'not measured'
_exptl_crystal_description prism
_exptl_crystal_F_000 2408
_exptl_crystal_size_max 0.30
_exptl_crystal_size_mid 0.25
_exptl_crystal_size_min 0.20
_refine_diff_density_max 0.621
_refine_diff_density_min -0.371
_refine_diff_density_rms 0.056
_refine_ls_extinction_method none
_refine_ls_goodness_of_fit_ref 1.055
_refine_ls_hydrogen_treatment constr
_refine_ls_matrix_type full
_refine_ls_number_parameters 425
_refine_ls_number_reflns 6895
_refine_ls_number_restraints 0
_refine_ls_restrained_S_all 1.055
_refine_ls_R_factor_all 0.0508
_refine_ls_R_factor_gt 0.0361
_refine_ls_shift/su_max 0.076
_refine_ls_shift/su_mean 0.003
_refine_ls_structure_factor_coef Fsqd
_refine_ls_weighting_details 'calc w=1/[\s^2^(Fo^2^)+(0.0451P)^2^+8.0476P] where P=(Fo^2^+2Fc^2^)/3'
_refine_ls_weighting_scheme calc
_refine_ls_wR_factor_gt 0.0917
_refine_ls_wR_factor_ref 0.1002
_reflns_number_gt 5542
_reflns_number_total 6895
_reflns_threshold_expression >2sigma(I)
_cod_data_source_file om101068r_si_002.cif
_cod_data_source_block 3
_cod_depositor_comments
;
The following automatic conversions were performed:

'_symmetry_cell_setting' value 'Monoclinic' changed to 'monoclinic'
according to /home/saulius/struct/CIF-dictionaries/cif_core.dic
dictionary named 'cif_core.dic' version 2.4.1 from
2010-06-29.

'_exptl_absorpt_correction_type' value 'Multi-scan'
changed to 'multi-scan' according to
/home/saulius/struct/CIF-dictionaries/cif_core.dic dictionary named
'cif_core.dic' version 2.4.1 from 2010-06-29.

Automatic conversion script
Id: cif_fix_values 1715 2011-07-08 13:25:40Z adriana 
;
_cod_original_sg_symbol_H-M 'C 2/c'
_cod_original_formula_sum 'C34 H43 Cr1 N2 O2'
_cod_database_code 4067251

loop_
_symmetry_equiv_pos_as_xyz
'x, y, z'
'-x, y, -z+1/2'
'x+1/2, y+1/2, z'
'-x+1/2, y+1/2, -z+1/2'
'-x, -y, -z'
'x, -y, z-1/2'
'-x+1/2, -y+1/2, -z'
'x+1/2, -y+1/2, z-1/2'

loop_
_atom_site_label
_atom_site_type_symbol
_atom_site_fract_x
_atom_site_fract_y
_atom_site_fract_z
_atom_site_U_iso_or_equiv
_atom_site_adp_type
_atom_site_occupancy
_atom_site_symmetry_multiplicity
_atom_site_calc_flag
_atom_site_refinement_flags
_atom_site_disorder_assembly
_atom_site_disorder_group
C1 C 0.56997(7) 0.16763(11) 0.77841(11) 0.0212(3) Uani 1 1 d . . .
H1A H 0.6042 0.1568 0.8097 0.032 Uiso 1 1 calc R . .
H1B H 0.5447 0.1209 0.7922 0.032 Uiso 1 1 calc R . .
H1C H 0.5554 0.2238 0.7974 0.032 Uiso 1 1 calc R . .
C2 C 0.57850(6) 0.16961(10) 0.67940(10) 0.0159(3) Uani 1 1 d . C .
C3 C 0.56311(6) 0.09435(10) 0.63137(11) 0.0171(3) Uani 1 1 d . . .
H3 H 0.5381 0.0568 0.6584 0.021 Uiso 1 1 calc R . .
C4 C 0.58082(6) 0.06927(10) 0.54836(11) 0.0161(3) Uani 1 1 d . C .
C5 C 0.57237(7) -0.02502(11) 0.52174(12) 0.0215(3) Uani 1 1 d . . .
H5A H 0.5567 -0.0275 0.4615 0.032 Uiso 1 1 calc R . .
H5B H 0.5481 -0.0530 0.5630 0.032 Uiso 1 1 calc R . .
H5C H 0.6069 -0.0556 0.5235 0.032 Uiso 1 1 calc R . .
C6 C 0.63723(6) 0.08334(10) 0.42451(11) 0.0170(3) Uani 1 1 d . C .
C7 C 0.68781(7) 0.04754(10) 0.44680(11) 0.0196(3) Uani 1 1 d . . .
C8 C 0.71977(7) 0.01742(11) 0.37872(13) 0.0252(4) Uani 1 1 d . . .
H8 H 0.7542 -0.0059 0.3928 0.030 Uiso 1 1 calc R . .
C9 C 0.70201(8) 0.02099(12) 0.29111(13) 0.0280(4) Uani 1 1 d . . .
H9 H 0.7244 0.0013 0.2454 0.034 Uiso 1 1 calc R . .
C10 C 0.65141(8) 0.05337(12) 0.27038(12) 0.0255(4) Uani 1 1 d . . .
H10 H 0.6391 0.0544 0.2103 0.031 Uiso 1 1 calc R . .
C11 C 0.61823(7) 0.08447(11) 0.33627(11) 0.0203(3) Uani 1 1 d . . .
C12 C 0.56278(7) 0.11664(12) 0.31218(12) 0.0258(4) Uani 1 1 d . . .
H12A H 0.5568 0.1126 0.2479 0.039 Uiso 1 1 calc R . .
H12B H 0.5592 0.1776 0.3309 0.039 Uiso 1 1 calc R . .
H12C H 0.5363 0.0807 0.3421 0.039 Uiso 1 1 calc R . .
C13 C 0.70811(7) 0.04206(12) 0.54146(12) 0.0251(4) Uani 1 1 d . . .
H13A H 0.7451 0.0204 0.5430 0.038 Uiso 1 1 calc R . .
H13B H 0.6854 0.0020 0.5745 0.038 Uiso 1 1 calc R . .
H13C H 0.7070 0.1002 0.5686 0.038 Uiso 1 1 calc R . .
C14 C 0.62218(7) 0.30547(10) 0.70184(10) 0.0169(3) Uani 1 1 d . C .
C15 C 0.67240(7) 0.29311(11) 0.74410(11) 0.0200(3) Uani 1 1 d . . .
C16 C 0.69208(7) 0.35882(12) 0.80030(12) 0.0254(4) Uani 1 1 d . . .
H16 H 0.7259 0.3512 0.8298 0.030 Uiso 1 1 calc R . .
C17 C 0.66349(8) 0.43465(12) 0.81393(12) 0.0279(4) Uani 1 1 d . . .
H17 H 0.6774 0.4784 0.8528 0.034 Uiso 1 1 calc R . .
C18 C 0.61440(8) 0.44651(11) 0.77052(12) 0.0248(4) Uani 1 1 d . . .
H18 H 0.5950 0.4990 0.7794 0.030 Uiso 1 1 calc R . .
C19 C 0.59301(7) 0.38250(11) 0.71384(11) 0.0194(3) Uani 1 1 d . . .
C20 C 0.54077(7) 0.39808(11) 0.66470(11) 0.0225(3) Uani 1 1 d . . .
H20A H 0.5259 0.4543 0.6828 0.034 Uiso 1 1 calc R . .
H20B H 0.5156 0.3512 0.6784 0.034 Uiso 1 1 calc R . .
H20C H 0.5468 0.3989 0.6008 0.034 Uiso 1 1 calc R . .
C21 C 0.70463(7) 0.21177(12) 0.73010(13) 0.0267(4) Uani 1 1 d . . .
H21A H 0.7424 0.2234 0.7448 0.040 Uiso 1 1 calc R . .
H21B H 0.7009 0.1936 0.6680 0.040 Uiso 1 1 calc R . .
H21C H 0.6916 0.1651 0.7683 0.040 Uiso 1 1 calc R . .
C22 C 0.61352(7) 0.38616(11) 0.44154(12) 0.0242(4) Uani 1 1 d . . .
H22 H 0.5843 0.4256 0.4343 0.029 Uiso 1 1 calc R . .
C23 C 0.62790(8) 0.32050(12) 0.38077(12) 0.0279(4) Uani 1 1 d . . .
H23 H 0.6100 0.3074 0.3260 0.033 Uiso 1 1 calc R . .
C24 C 0.67388(8) 0.27806(12) 0.41658(13) 0.0268(4) Uani 1 1 d . . .
H24 H 0.6927 0.2318 0.3894 0.032 Uiso 1 1 calc R . .
C25 C 0.68694(7) 0.31582(11) 0.49896(12) 0.0236(4) Uani 1 1 d . . .
H25 H 0.7158 0.2990 0.5377 0.028 Uiso 1 1 calc R . .
C26 C 0.64972(7) 0.38317(11) 0.51437(11) 0.0214(3) Uani 1 1 d . . .
H26 H 0.6492 0.4199 0.5650 0.026 Uiso 1 1 calc R . .
C27 C 0.51820(6) 0.25463(10) 0.49426(11) 0.0172(3) Uani 1 1 d . . .
H27A H 0.5088 0.2032 0.4573 0.021 Uiso 1 1 calc R A 1
H27B H 0.5044 0.2425 0.5539 0.021 Uiso 1 1 calc R A 1
C33 C 0.33633(8) 0.25260(14) 0.46866(16) 0.0378(5) Uani 1 1 d . . .
H33A H 0.3228 0.2794 0.5234 0.045 Uiso 1 1 calc R B 1
H33B H 0.3190 0.1950 0.4602 0.045 Uiso 1 1 calc R B 1
N1 N 0.60095(5) 0.23871(8) 0.64273(9) 0.0151(3) Uani 1 1 d . . .
N2 N 0.60661(5) 0.12260(8) 0.49384(9) 0.0151(3) Uani 1 1 d . . .
Cr1 Cr 0.602962(10) 0.254286(15) 0.508702(16) 0.01321(7) Uani 1 1 d . C .
C28 C 0.48509(10) 0.32938(18) 0.4574(2) 0.0169(5) Uani 0.753(3) 1 d P C 1
H28 H 0.5019 0.3851 0.4787 0.020 Uiso 0.753(3) 1 calc PR C 1
C29 C 0.48104(9) 0.33255(15) 0.35585(15) 0.0218(5) Uani 0.753(3) 1 d P C 1
H29A H 0.5109 0.3673 0.3324 0.026 Uiso 0.753(3) 1 calc PR C 1
H29B H 0.4829 0.2728 0.3311 0.026 Uiso 0.753(3) 1 calc PR C 1
C30 C 0.40331(15) 0.3953(3) 0.4117(2) 0.0271(7) Uani 0.753(3) 1 d P C 1
H30 H 0.4149 0.4554 0.4296 0.032 Uiso 0.753(3) 1 calc PR C 1
C31 C 0.42548(9) 0.33117(15) 0.48114(15) 0.0209(5) Uani 0.753(3) 1 d P C 1
H31 H 0.4217 0.3565 0.5417 0.025 Uiso 0.753(3) 1 calc PR C 1
C32 C 0.3973(2) 0.2420(3) 0.4759(4) 0.0230(9) Uani 0.753(3) 1 d P C 1
H32A H 0.4098 0.2096 0.4236 0.028 Uiso 0.753(3) 1 calc PR C 1
H32B H 0.4068 0.2075 0.5295 0.028 Uiso 0.753(3) 1 calc PR C 1
C34 C 0.32364(13) 0.3129(2) 0.3869(3) 0.0377(8) Uani 0.753(3) 1 d P C 1
H34A H 0.3366 0.2845 0.3327 0.045 Uiso 0.753(3) 1 calc PR C 1
H34B H 0.2844 0.3202 0.3800 0.045 Uiso 0.753(3) 1 calc PR C 1
O1 O 0.43034(8) 0.37242(13) 0.33150(12) 0.0313(5) Uani 0.753(3) 1 d P C 1
O2 O 0.34797(8) 0.39661(16) 0.39607(17) 0.0357(5) Uani 0.753(3) 1 d P C 1
C28B C 0.4807(4) 0.3130(6) 0.4314(7) 0.022(3) Uiso 0.247(3) 1 d P C 2
H28B H 0.4983 0.3197 0.3731 0.026 Uiso 0.247(3) 1 calc PR C 2
C29B C 0.4672(3) 0.4039(5) 0.4663(6) 0.0290(18) Uani 0.247(3) 1 d P C 2
H29C H 0.4629 0.4025 0.5313 0.035 Uiso 0.247(3) 1 calc PR C 2
H29D H 0.4958 0.4460 0.4524 0.035 Uiso 0.247(3) 1 calc PR C 2
C30B C 0.3970(4) 0.3541(6) 0.3697(6) 0.0320(19) Uani 0.247(3) 1 d P C 2
H30B H 0.4104 0.3589 0.3081 0.038 Uiso 0.247(3) 1 calc PR C 2
C31B C 0.4226(3) 0.2756(5) 0.4141(6) 0.0267(17) Uani 0.247(3) 1 d P C 2
H31B H 0.4223 0.2231 0.3746 0.032 Uiso 0.247(3) 1 calc PR C 2
C32B C 0.3987(10) 0.2610(13) 0.4891(18) 0.063(8) Uani 0.247(3) 1 d P C 2
H32C H 0.4058 0.3097 0.5309 0.076 Uiso 0.247(3) 1 calc PR C 2
H32D H 0.4125 0.2064 0.5165 0.076 Uiso 0.247(3) 1 calc PR C 2
C34B C 0.3161(4) 0.3367(7) 0.4483(6) 0.039(2) Uani 0.247(3) 1 d P C 2
H34C H 0.3271 0.3796 0.4943 0.047 Uiso 0.247(3) 1 calc PR C 2
H34D H 0.2765 0.3361 0.4424 0.047 Uiso 0.247(3) 1 calc PR C 2
O1B O 0.4168(3) 0.4285(5) 0.4213(6) 0.0328(18) Uani 0.247(3) 1 d P C 2
O2B O 0.3398(3) 0.3558(6) 0.3661(5) 0.0347(16) Uani 0.247(3) 1 d P C 2

loop_
_atom_site_aniso_label
_atom_site_aniso_U_11
_atom_site_aniso_U_22
_atom_site_aniso_U_33
_atom_site_aniso_U_23
_atom_site_aniso_U_13
_atom_site_aniso_U_12
C1 0.0240(8) 0.0228(8) 0.0170(8) 0.0028(6) 0.0033(6) -0.0023(7)
C2 0.0155(7) 0.0163(7) 0.0160(7) 0.0022(6) 0.0011(6) 0.0019(6)
C3 0.0171(7) 0.0140(7) 0.0203(8) 0.0032(6) 0.0011(6) -0.0010(6)
C4 0.0145(7) 0.0118(7) 0.0218(8) -0.0004(6) -0.0013(6) 0.0000(6)
C5 0.0228(8) 0.0136(7) 0.0281(9) -0.0017(6) 0.0031(7) -0.0030(6)
C6 0.0193(8) 0.0122(7) 0.0195(8) -0.0030(6) 0.0030(6) -0.0025(6)
C7 0.0200(8) 0.0135(7) 0.0253(8) -0.0022(6) 0.0017(6) -0.0022(6)
C8 0.0218(8) 0.0176(8) 0.0363(10) -0.0060(7) 0.0057(7) -0.0008(7)
C9 0.0294(9) 0.0241(9) 0.0313(10) -0.0108(8) 0.0125(8) -0.0049(7)
C10 0.0311(9) 0.0248(9) 0.0207(8) -0.0078(7) 0.0042(7) -0.0073(7)
C11 0.0228(8) 0.0173(8) 0.0209(8) -0.0049(6) 0.0012(6) -0.0042(6)
C12 0.0274(9) 0.0297(9) 0.0201(8) -0.0041(7) -0.0041(7) -0.0006(7)
C13 0.0215(8) 0.0249(9) 0.0289(9) -0.0001(7) -0.0017(7) 0.0031(7)
C14 0.0218(8) 0.0158(7) 0.0131(7) -0.0010(6) 0.0014(6) -0.0031(6)
C15 0.0230(8) 0.0193(8) 0.0176(8) 0.0007(6) 0.0010(6) -0.0011(6)
C16 0.0261(9) 0.0280(9) 0.0217(8) -0.0012(7) -0.0045(7) -0.0046(7)
C17 0.0356(10) 0.0239(9) 0.0240(9) -0.0071(7) -0.0033(7) -0.0058(8)
C18 0.0346(10) 0.0180(8) 0.0219(8) -0.0052(7) 0.0018(7) 0.0010(7)
C19 0.0253(8) 0.0176(8) 0.0154(7) -0.0003(6) 0.0025(6) -0.0008(6)
C20 0.0248(9) 0.0212(8) 0.0215(8) -0.0035(7) 0.0019(7) 0.0042(7)
C21 0.0254(9) 0.0255(9) 0.0288(9) -0.0012(7) -0.0039(7) 0.0035(7)
C22 0.0237(8) 0.0193(8) 0.0298(9) 0.0121(7) 0.0040(7) -0.0025(7)
C23 0.0360(10) 0.0315(10) 0.0164(8) 0.0047(7) 0.0033(7) -0.0148(8)
C24 0.0291(9) 0.0192(8) 0.0329(10) -0.0027(7) 0.0170(8) -0.0059(7)
C25 0.0185(8) 0.0221(8) 0.0304(9) 0.0062(7) 0.0012(7) -0.0058(7)
C26 0.0271(9) 0.0154(8) 0.0220(8) -0.0009(6) 0.0061(7) -0.0070(6)
C27 0.0179(7) 0.0139(7) 0.0199(7) 0.0019(6) 0.0014(6) 0.0007(6)
C33 0.0262(10) 0.0352(11) 0.0517(13) -0.0097(10) -0.0049(9) -0.0003(8)
N1 0.0180(6) 0.0129(6) 0.0144(6) -0.0001(5) 0.0006(5) -0.0004(5)
N2 0.0169(6) 0.0126(6) 0.0159(6) -0.0013(5) 0.0003(5) 0.0005(5)
Cr1 0.01594(13) 0.01103(12) 0.01271(12) 0.00054(9) 0.00112(9) -0.00125(9)
C28 0.0190(12) 0.0177(12) 0.0138(12) 0.0005(10) -0.0019(10) 0.0011(9)
C29 0.0250(12) 0.0214(11) 0.0189(11) 0.0027(8) -0.0024(9) 0.0057(9)
C30 0.0255(18) 0.0222(19) 0.0332(18) 0.0027(17) -0.0028(13) 0.0066(13)
C31 0.0198(11) 0.0223(11) 0.0206(11) -0.0013(9) -0.0020(8) 0.0032(9)
C32 0.0197(14) 0.007(2) 0.0415(19) -0.0001(17) -0.0055(13) -0.0048(13)
C34 0.0250(15) 0.0401(19) 0.047(2) -0.0032(16) -0.0128(13) 0.0007(13)
O1 0.0309(10) 0.0383(11) 0.0243(9) 0.0063(8) -0.0059(8) 0.0088(8)
O2 0.0259(10) 0.0327(12) 0.0479(14) 0.0019(10) -0.0088(9) 0.0101(9)
C29B 0.026(4) 0.020(4) 0.040(4) 0.008(3) -0.008(3) 0.001(3)
C30B 0.039(5) 0.032(5) 0.025(4) -0.001(4) -0.008(4) 0.002(4)
C31B 0.024(4) 0.020(4) 0.037(4) 0.008(3) 0.010(3) 0.008(3)
C32B 0.068(11) 0.017(9) 0.102(16) -0.027(7) -0.048(10) 0.022(7)
C34B 0.039(5) 0.049(5) 0.030(5) 0.010(4) 0.013(4) 0.018(4)
O1B 0.030(4) 0.025(4) 0.043(4) 0.005(4) -0.010(3) 0.007(3)
O2B 0.037(4) 0.031(4) 0.035(4) -0.006(3) -0.019(3) 0.008(3)

loop_
_atom_type_symbol
_atom_type_description
_atom_type_scat_dispersion_real
_atom_type_scat_dispersion_imag
_atom_type_scat_source
C C 0.0033 0.0016 'International Tables Vol C Tables 4.2.6.8 and 6.1.1.4'
H H 0.0000 0.0000 'International Tables Vol C Tables 4.2.6.8 and 6.1.1.4'
N N 0.0061 0.0033 'International Tables Vol C Tables 4.2.6.8 and 6.1.1.4'
O O 0.0106 0.0060 'International Tables Vol C Tables 4.2.6.8 and 6.1.1.4'
Cr Cr 0.3209 0.6236 'International Tables Vol C Tables 4.2.6.8 and 6.1.1.4'

loop_
_geom_angle_atom_site_label_1
_geom_angle_atom_site_label_2
_geom_angle_atom_site_label_3
_geom_angle
C2 C1 H1A 109.5
C2 C1 H1B 109.5
H1A C1 H1B 109.5
C2 C1 H1C 109.5
H1A C1 H1C 109.5
H1B C1 H1C 109.5
N1 C2 C3 123.40(14)
N1 C2 C1 120.02(14)
C3 C2 C1 116.55(14)
C4 C3 C2 126.79(15)
C4 C3 H3 116.6
C2 C3 H3 116.6
N2 C4 C3 123.70(14)
N2 C4 C5 119.06(14)
C3 C4 C5 117.16(14)
C4 C5 H5A 109.5
C4 C5 H5B 109.5
H5A C5 H5B 109.5
C4 C5 H5C 109.5
H5A C5 H5C 109.5
H5B C5 H5C 109.5
C11 C6 C7 120.61(15)
C11 C6 N2 120.75(15)
C7 C6 N2 118.57(14)
C8 C7 C6 118.65(16)
C8 C7 C13 119.72(16)
C6 C7 C13 121.62(15)
C9 C8 C7 121.02(17)
C9 C8 H8 119.5
C7 C8 H8 119.5
C8 C9 C10 119.74(17)
C8 C9 H9 120.1
C10 C9 H9 120.1
C9 C10 C11 121.14(17)
C9 C10 H10 119.4
C11 C10 H10 119.4
C10 C11 C6 118.74(16)
C10 C11 C12 120.01(16)
C6 C11 C12 121.24(15)
C11 C12 H12A 109.5
C11 C12 H12B 109.5
H12A C12 H12B 109.5
C11 C12 H12C 109.5
H12A C12 H12C 109.5
H12B C12 H12C 109.5
C7 C13 H13A 109.5
C7 C13 H13B 109.5
H13A C13 H13B 109.5
C7 C13 H13C 109.5
H13A C13 H13C 109.5
H13B C13 H13C 109.5
C15 C14 C19 121.06(15)
C15 C14 N1 119.46(14)
C19 C14 N1 119.45(14)
C16 C15 C14 118.27(16)
C16 C15 C21 120.16(16)
C14 C15 C21 121.57(15)
C17 C16 C15 121.42(17)
C17 C16 H16 119.3
C15 C16 H16 119.3
C16 C17 C18 119.60(16)
C16 C17 H17 120.2
C18 C17 H17 120.2
C17 C18 C19 121.03(17)
C17 C18 H18 119.5
C19 C18 H18 119.5
C18 C19 C14 118.59(16)
C18 C19 C20 120.20(15)
C14 C19 C20 121.17(15)
C19 C20 H20A 109.5
C19 C20 H20B 109.5
H20A C20 H20B 109.5
C19 C20 H20C 109.5
H20A C20 H20C 109.5
H20B C20 H20C 109.5
C15 C21 H21A 109.5
C15 C21 H21B 109.5
H21A C21 H21B 109.5
C15 C21 H21C 109.5
H21A C21 H21C 109.5
H21B C21 H21C 109.5
C26 C22 C23 108.35(16)
C26 C22 Cr1 72.70(9)
C23 C22 Cr1 72.11(10)
C26 C22 H22 125.8
C23 C22 H22 125.8
Cr1 C22 H22 121.1
C24 C23 C22 107.29(16)
C24 C23 Cr1 73.14(10)
C22 C23 Cr1 71.76(10)
C24 C23 H23 126.4
C22 C23 H23 126.4
Cr1 C23 H23 120.6
C25 C24 C23 108.43(16)
C25 C24 Cr1 72.21(10)
C23 C24 Cr1 71.02(10)
C25 C24 H24 125.8
C23 C24 H24 125.8
Cr1 C24 H24 122.6
C24 C25 C26 108.02(16)
C24 C25 Cr1 72.45(10)
C26 C25 Cr1 71.59(10)
C24 C25 H25 126.0
C26 C25 H25 126.0
Cr1 C25 H25 121.7
C22 C26 C25 107.90(16)
C22 C26 Cr1 71.52(9)
C25 C26 Cr1 72.66(10)
C22 C26 H26 126.1
C25 C26 H26 126.1
Cr1 C26 H26 121.5
C28 C27 C28B 17.4(3)
C28 C27 Cr1 125.05(14)
C28B C27 Cr1 129.2(4)
C28 C27 H27A 106.1
C28B C27 H27A 89.1
Cr1 C27 H27A 106.1
C28 C27 H27B 106.1
C28B C27 H27B 115.8
Cr1 C27 H27B 106.1
H27A C27 H27B 106.3
C34B C33 C32 117.4(5)
C34B C33 C34 39.5(4)
C32 C33 C34 107.3(3)
C34B C33 C32B 108.2(9)
C32 C33 C32B 12.9(8)
C34 C33 C32B 106.4(10)
C34B C33 H33A 71.1
C32 C33 H33A 110.3
C34 C33 H33A 110.3
C32B C33 H33A 99.2
C34B C33 H33B 129.1
C32 C33 H33B 110.3
C34 C33 H33B 110.3
C32B C33 H33B 121.5
H33A C33 H33B 108.5
C2 N1 C14 117.27(13)
C2 N1 Cr1 122.00(11)
C14 N1 Cr1 120.67(10)
C4 N2 C6 117.72(13)
C4 N2 Cr1 120.97(11)
C6 N2 Cr1 121.30(10)
N2 Cr1 N1 89.76(5)
N2 Cr1 C27 92.22(6)
N1 Cr1 C27 92.88(6)
N2 Cr1 C22 145.57(6)
N1 Cr1 C22 123.47(6)
C27 Cr1 C22 94.56(6)
N2 Cr1 C23 109.48(6)
N1 Cr1 C23 154.95(6)
C27 Cr1 C23 101.93(7)
C22 Cr1 C23 36.12(7)
N2 Cr1 C26 146.52(6)
N1 Cr1 C26 95.17(6)
C27 Cr1 C26 120.46(6)
C22 Cr1 C26 35.78(7)
C23 Cr1 C26 59.92(6)
N2 Cr1 C25 110.78(6)
N1 Cr1 C25 99.11(6)
C27 Cr1 C25 153.93(6)
C22 Cr1 C25 59.54(6)
C23 Cr1 C25 59.67(7)
C26 Cr1 C25 35.74(6)
N2 Cr1 C24 93.01(6)
N1 Cr1 C24 130.98(7)
C27 Cr1 C24 135.79(7)
C22 Cr1 C24 59.50(7)
C23 Cr1 C24 35.84(7)
C26 Cr1 C24 59.27(6)
C25 Cr1 C24 35.34(7)
C27 C28 C29 114.4(2)
C27 C28 C31 116.78(19)
C29 C28 C31 101.2(2)
C27 C28 H28 108.0
C29 C28 H28 108.0
C31 C28 H28 108.0
O1 C29 C28 107.50(19)
O1 C29 H29A 110.2
C28 C29 H29A 110.2
O1 C29 H29B 110.2
C28 C29 H29B 110.2
H29A C29 H29B 108.5
O2 C30 O1 110.2(3)
O2 C30 C31 117.6(3)
O1 C30 C31 104.5(2)
O2 C30 H30 108.1
O1 C30 H30 108.1
C31 C30 H30 108.1
C30 C31 C32 112.2(3)
C30 C31 C28 100.7(2)
C32 C31 C28 114.6(3)
C30 C31 H31 109.7
C32 C31 H31 109.7
C28 C31 H31 109.7
C33 C32 C31 111.3(4)
C33 C32 H32A 109.4
C31 C32 H32A 109.4
C33 C32 H32B 109.4
C31 C32 H32B 109.4
H32A C32 H32B 108.0
O2 C34 C33 112.2(2)
O2 C34 H34A 109.2
C33 C34 H34A 109.2
O2 C34 H34B 109.2
C33 C34 H34B 109.2
H34A C34 H34B 107.9
C29 O1 C30 108.4(2)
C30 O2 C34 114.9(3)
C29B C28B C31B 100.1(7)
C29B C28B C27 116.0(7)
C31B C28B C27 114.8(7)
C29B C28B H28B 108.5
C31B C28B H28B 108.5
C27 C28B H28B 108.5
O1B C29B C28B 105.7(7)
O1B C29B H29C 110.6
C28B C29B H29C 110.6
O1B C29B H29D 110.6
C28B C29B H29D 110.6
H29C C29B H29D 108.7
O2B C30B O1B 109.3(8)
O2B C30B C31B 116.2(8)
O1B C30B C31B 104.7(7)
O2B C30B H30B 108.8
O1B C30B H30B 108.8
C31B C30B H30B 108.8
C32B C31B C30B 108.8(12)
C32B C31B C28B 110.9(12)
C30B C31B C28B 99.2(7)
C32B C31B H31B 112.4
C30B C31B H31B 112.4
C28B C31B H31B 112.4
C31B C32B C33 108.2(17)
C31B C32B H32C 110.0
C33 C32B H32C 110.0
C31B C32B H32D 110.1
C33 C32B H32D 110.1
H32C C32B H32D 108.4
C33 C34B O2B 102.9(7)
C33 C34B H34C 111.2
O2B C34B H34C 111.2
C33 C34B H34D 111.2
O2B C34B H34D 111.2
H34C C34B H34D 109.1
C30B O1B C29B 108.7(7)
C34B O2B C30B 113.8(7)

loop_
_geom_bond_atom_site_label_1
_geom_bond_atom_site_label_2
_geom_bond_distance
C1 C2 1.516(2)
C1 H1A 0.9800
C1 H1B 0.9800
C1 H1C 0.9800
C2 N1 1.326(2)
C2 C3 1.410(2)
C3 C4 1.394(2)
C3 H3 0.9500
C4 N2 1.337(2)
C4 C5 1.512(2)
C5 H5A 0.9800
C5 H5B 0.9800
C5 H5C 0.9800
C6 C11 1.402(2)
C6 C7 1.409(2)
C6 N2 1.444(2)
C7 C8 1.397(2)
C7 C13 1.505(2)
C8 C9 1.384(3)
C8 H8 0.9500
C9 C10 1.385(3)
C9 H9 0.9500
C10 C11 1.396(2)
C10 H10 0.9500
C11 C12 1.505(2)
C12 H12A 0.9800
C12 H12B 0.9800
C12 H12C 0.9800
C13 H13A 0.9800
C13 H13B 0.9800
C13 H13C 0.9800
C14 C15 1.404(2)
C14 C19 1.401(2)
C14 N1 1.448(2)
C15 C16 1.397(2)
C15 C21 1.501(2)
C16 C17 1.382(3)
C16 H16 0.9500
C17 C18 1.386(3)
C17 H17 0.9500
C18 C19 1.398(2)
C18 H18 0.9500
C19 C20 1.502(2)
C20 H20A 0.9800
C20 H20B 0.9800
C20 H20C 0.9800
C21 H21A 0.9800
C21 H21B 0.9800
C21 H21C 0.9800
C22 C26 1.405(3)
C22 C23 1.414(3)
C22 Cr1 2.2787(18)
C22 H22 0.9500
C23 C24 1.414(3)
C23 Cr1 2.2832(18)
C23 H23 0.9500
C24 C25 1.402(3)
C24 Cr1 2.3108(18)
C24 H24 0.9500
C25 C26 1.412(2)
C25 Cr1 2.3078(17)
C25 H25 0.9500
C26 Cr1 2.2940(17)
C26 H26 0.9500
C27 C28 1.509(3)
C27 C28B 1.590(10)
C27 Cr1 2.1222(16)
C27 H27A 0.9900
C27 H27B 0.9900
C33 C34B 1.414(9)
C33 C32 1.531(6)
C33 C34 1.567(4)
C33 C32B 1.58(2)
C33 H33A 0.9900
C33 H33B 0.9900
N1 Cr1 2.0393(15)
N2 Cr1 2.0318(15)
C28 C29 1.534(4)
C28 C31 1.541(3)
C28 H28 1.0000
C29 O1 1.444(3)
C29 H29A 0.9900
C29 H29B 0.9900
C30 O2 1.396(4)
C30 O1 1.446(4)
C30 C31 1.529(4)
C30 H30 1.0000
C31 C32 1.538(5)
C31 H31 1.0000
C32 H32A 0.9900
C32 H32B 0.9900
C34 O2 1.423(4)
C34 H34A 0.9900
C34 H34B 0.9900
C28B C29B 1.530(12)
C28B C31B 1.577(12)
C28B H28B 1.0000
C29B O1B 1.462(11)
C29B H29C 0.9900
C29B H29D 0.9900
C30B O2B 1.430(12)
C30B O1B 1.458(11)
C30B C31B 1.509(11)
C30B H30B 1.0000
C31B C32B 1.31(3)
C31B H31B 1.0000
C32B H32C 0.9900
C32B H32D 0.9900
C34B O2B 1.421(11)
C34B H34C 0.9900
C34B H34D 0.9900

loop_
_geom_torsion_atom_site_label_1
_geom_torsion_atom_site_label_2
_geom_torsion_atom_site_label_3
_geom_torsion_atom_site_label_4
_geom_torsion
N1 C2 C3 C4 18.7(3)
C1 C2 C3 C4 -159.18(16)
C2 C3 C4 N2 -14.7(3)
C2 C3 C4 C5 162.19(16)
C11 C6 C7 C8 3.3(2)
N2 C6 C7 C8 -173.69(14)
C11 C6 C7 C13 -177.35(15)
N2 C6 C7 C13 5.6(2)
C6 C7 C8 C9 -1.2(3)
C13 C7 C8 C9 179.50(16)
C7 C8 C9 C10 -1.2(3)
C8 C9 C10 C11 1.5(3)
C9 C10 C11 C6 0.7(3)
C9 C10 C11 C12 -178.06(17)
C7 C6 C11 C10 -3.1(2)
N2 C6 C11 C10 173.86(15)
C7 C6 C11 C12 175.64(15)
N2 C6 C11 C12 -7.4(2)
C19 C14 C15 C16 1.5(2)
N1 C14 C15 C16 179.56(15)
C19 C14 C15 C21 -178.53(16)
N1 C14 C15 C21 -0.5(2)
C14 C15 C16 C17 -0.5(3)
C21 C15 C16 C17 179.51(17)
C15 C16 C17 C18 -0.6(3)
C16 C17 C18 C19 0.7(3)
C17 C18 C19 C14 0.2(3)
C17 C18 C19 C20 -177.62(17)
C15 C14 C19 C18 -1.4(2)
N1 C14 C19 C18 -179.41(15)
C15 C14 C19 C20 176.46(16)
N1 C14 C19 C20 -1.6(2)
C26 C22 C23 C24 -0.89(19)
Cr1 C22 C23 C24 -65.02(12)
C26 C22 C23 Cr1 64.13(12)
C22 C23 C24 C25 1.18(19)
Cr1 C23 C24 C25 -62.93(12)
C22 C23 C24 Cr1 64.11(12)
C23 C24 C25 C26 -1.02(19)
Cr1 C24 C25 C26 -63.18(12)
C23 C24 C25 Cr1 62.16(12)
C23 C22 C26 C25 0.27(19)
Cr1 C22 C26 C25 64.02(12)
C23 C22 C26 Cr1 -63.75(12)
C24 C25 C26 C22 0.47(19)
Cr1 C25 C26 C22 -63.27(11)
C24 C25 C26 Cr1 63.74(12)
C3 C2 N1 C14 -170.67(15)
C1 C2 N1 C14 7.1(2)
C3 C2 N1 Cr1 12.0(2)
C1 C2 N1 Cr1 -170.16(11)
C15 C14 N1 C2 79.59(19)
C19 C14 N1 C2 -102.34(18)
C15 C14 N1 Cr1 -103.07(15)
C19 C14 N1 Cr1 75.00(17)
C3 C4 N2 C6 160.76(15)
C5 C4 N2 C6 -16.1(2)
C3 C4 N2 Cr1 -19.0(2)
C5 C4 N2 Cr1 164.17(11)
C11 C6 N2 C4 105.12(18)
C7 C6 N2 C4 -77.87(19)
C11 C6 N2 Cr1 -75.16(17)
C7 C6 N2 Cr1 101.85(15)
C4 N2 Cr1 N1 34.65(12)
C6 N2 Cr1 N1 -145.06(12)
C4 N2 Cr1 C27 -58.23(13)
C6 N2 Cr1 C27 122.06(12)
C4 N2 Cr1 C22 -159.60(12)
C6 N2 Cr1 C22 20.69(18)
C4 N2 Cr1 C23 -161.71(12)
C6 N2 Cr1 C23 18.58(13)
C4 N2 Cr1 C26 133.69(13)
C6 N2 Cr1 C26 -46.02(17)
C4 N2 Cr1 C25 134.31(12)
C6 N2 Cr1 C25 -45.40(13)
C4 N2 Cr1 C24 165.68(13)
C6 N2 Cr1 C24 -14.03(13)
C2 N1 Cr1 N2 -31.48(13)
C14 N1 Cr1 N2 151.31(12)
C2 N1 Cr1 C27 60.73(13)
C14 N1 Cr1 C27 -116.48(12)
C2 N1 Cr1 C22 158.13(12)
C14 N1 Cr1 C22 -19.08(14)
C2 N1 Cr1 C23 -172.63(15)
C14 N1 Cr1 C23 10.2(2)
C2 N1 Cr1 C26 -178.32(13)
C14 N1 Cr1 C26 4.47(12)
C2 N1 Cr1 C25 -142.50(13)
C14 N1 Cr1 C25 40.29(12)
C2 N1 Cr1 C24 -125.26(13)
C14 N1 Cr1 C24 57.53(14)
C28 C27 Cr1 N2 -151.05(19)
C28B C27 Cr1 N2 -129.8(5)
C28 C27 Cr1 N1 119.08(19)
C28B C27 Cr1 N1 140.4(5)
C28 C27 Cr1 C22 -4.8(2)
C28B C27 Cr1 C22 16.4(5)
C28 C27 Cr1 C23 -40.6(2)
C28B C27 Cr1 C23 -19.3(5)
C28 C27 Cr1 C26 21.4(2)
C28B C27 Cr1 C26 42.6(5)
C28 C27 Cr1 C25 1.5(3)
C28B C27 Cr1 C25 22.7(5)
C28 C27 Cr1 C24 -54.4(2)
C28B C27 Cr1 C24 -33.1(5)
C26 C22 Cr1 N2 -119.93(12)
C23 C22 Cr1 N2 -3.38(17)
C26 C22 Cr1 N1 42.90(13)
C23 C22 Cr1 N1 159.46(10)
C26 C22 Cr1 C27 139.40(11)
C23 C22 Cr1 C27 -104.04(12)
C26 C22 Cr1 C23 -116.56(16)
C23 C22 Cr1 C26 116.56(16)
C26 C22 Cr1 C25 -37.40(10)
C23 C22 Cr1 C25 79.16(12)
C26 C22 Cr1 C24 -78.64(12)
C23 C22 Cr1 C24 37.92(11)
C24 C23 Cr1 N2 -66.76(11)
C22 C23 Cr1 N2 177.98(10)
C24 C23 Cr1 N1 71.53(19)
C22 C23 Cr1 N1 -43.7(2)
C24 C23 Cr1 C27 -163.47(11)
C22 C23 Cr1 C27 81.27(11)
C24 C23 Cr1 C22 115.26(16)
C24 C23 Cr1 C26 78.08(12)
C22 C23 Cr1 C26 -37.18(11)
C24 C23 Cr1 C25 36.48(10)
C22 C23 Cr1 C25 -78.78(12)
C22 C23 Cr1 C24 -115.26(16)
C22 C26 Cr1 N2 117.34(13)
C25 C26 Cr1 N2 1.00(16)
C22 C26 Cr1 N1 -145.23(11)
C25 C26 Cr1 N1 98.42(11)
C22 C26 Cr1 C27 -48.81(12)
C25 C26 Cr1 C27 -165.16(10)
C25 C26 Cr1 C22 -116.34(15)
C22 C26 Cr1 C23 37.55(11)
C25 C26 Cr1 C23 -78.80(12)
C22 C26 Cr1 C25 116.34(15)
C22 C26 Cr1 C24 79.34(12)
C25 C26 Cr1 C24 -37.00(11)
C24 C25 Cr1 N2 64.02(12)
C26 C25 Cr1 N2 -179.41(10)
C24 C25 Cr1 N1 157.25(11)
C26 C25 Cr1 N1 -86.18(11)
C24 C25 Cr1 C27 -86.41(18)
C26 C25 Cr1 C27 30.2(2)
C24 C25 Cr1 C22 -79.14(12)
C26 C25 Cr1 C22 37.43(10)
C24 C25 Cr1 C23 -37.00(11)
C26 C25 Cr1 C23 79.56(11)
C24 C25 Cr1 C26 -116.57(15)
C26 C25 Cr1 C24 116.57(15)
C25 C24 Cr1 N2 -122.69(11)
C23 C24 Cr1 N2 119.83(11)
C25 C24 Cr1 N1 -30.38(14)
C23 C24 Cr1 N1 -147.86(10)
C25 C24 Cr1 C27 141.01(11)
C23 C24 Cr1 C27 23.53(15)
C25 C24 Cr1 C22 79.25(12)
C23 C24 Cr1 C22 -38.23(11)
C25 C24 Cr1 C23 117.48(16)
C25 C24 Cr1 C26 37.43(10)
C23 C24 Cr1 C26 -80.05(12)
C23 C24 Cr1 C25 -117.48(16)
C28B C27 C28 C29 -27.4(13)
Cr1 C27 C28 C29 82.6(3)
C28B C27 C28 C31 90.5(14)
Cr1 C27 C28 C31 -159.54(17)
C27 C28 C29 O1 150.74(19)
C31 C28 C29 O1 24.3(3)
O2 C30 C31 C32 40.8(4)
O1 C30 C31 C32 -81.7(3)
O2 C30 C31 C28 163.1(3)
O1 C30 C31 C28 40.6(3)
C27 C28 C31 C30 -163.4(3)
C29 C28 C31 C30 -38.5(3)
C27 C28 C31 C32 -42.7(4)
C29 C28 C31 C32 82.1(3)
C34B C33 C32 C31 13.6(7)
C34 C33 C32 C31 55.1(4)
C32B C33 C32 C31 -33(5)
C30 C31 C32 C33 -46.4(4)
C28 C31 C32 C33 -160.5(3)
C34B C33 C34 O2 52.6(7)
C32 C33 C34 O2 -59.8(4)
C32B C33 C34 O2 -46.3(8)
C28 C29 O1 C30 0.9(3)
O2 C30 O1 C29 -153.6(2)
C31 C30 O1 C29 -26.3(3)
O1 C30 O2 C34 73.9(4)
C31 C30 O2 C34 -45.7(4)
C33 C34 O2 C30 55.2(4)
C28 C27 C28B C29B -0.4(9)
Cr1 C27 C28B C29B -83.4(8)
C28 C27 C28B C31B -116.6(17)
Cr1 C27 C28B C31B 160.5(5)
C31B C28B C29B O1B -31.5(9)
C27 C28B C29B O1B -155.6(7)
O2B C30B C31B C32B -46.6(15)
O1B C30B C31B C32B 73.9(13)
O2B C30B C31B C28B -162.6(8)
O1B C30B C31B C28B -42.0(9)
C29B C28B C31B C32B -70.0(13)
C27 C28B C31B C32B 55.0(13)
C29B C28B C31B C30B 44.3(8)
C27 C28B C31B C30B 169.3(7)
C30B C31B C32B C33 54.4(14)
C28B C31B C32B C33 162.5(8)
C34B C33 C32B C31B -72.5(13)
C32 C33 C32B C31B 65(5)
C34 C33 C32B C31B -31.0(14)
C32 C33 C34B O2B 58.2(9)
C34 C33 C34B O2B -25.9(4)
C32B C33 C34B O2B 68.0(13)
O2B C30B O1B C29B 148.6(7)
C31B C30B O1B C29B 23.6(10)
C28B C29B O1B C30B 6.1(10)
C33 C34B O2B C30B -58.6(11)
O1B C30B O2B C34B -70.0(11)
C31B C30B O2B C34B 48.1(12)
